data_7037460
loop_
_publ_author_name
'Bansal, Deepak'
'Gupta, Rajeev'

_publ_section_title
;
 Chemosensors containing appended benzothiazole group(s): selective
 binding of Cu(2+) and Zn(2+) ions by two related receptors.
;
_journal_issue 2
_journal_name_full 'Dalton transactions (Cambridge, England : 2003)'
_journal_page_first 502
_journal_page_last 507
_journal_paper_doi 10.1039/c5dt03669k
_journal_volume 45
_journal_year 2015
_chemical_formula_moiety 'C21 H13 N5 O2 S2, C4 H8 O'
_chemical_formula_sum 'C25 H21 N5 O3 S2'
_chemical_formula_weight 503.59
_space_group_crystal_system monoclinic
_space_group_IT_number 14
_space_group_name_Hall '-P 2ybc'
_space_group_name_H-M_alt 'P 1 21/c 1'
_symmetry_space_group_name_Hall '-P 2ybc'
_symmetry_space_group_name_H-M 'P 1 21/c 1'
_atom_sites_solution_hydrogens mixed
_audit_creation_method SHELXL-2014/7
_audit_update_record
;
2015-11-02 deposited with the CCDC.
2015-11-24 downloaded from the CCDC.
;
_cell_angle_alpha 90
_cell_angle_beta 98.952(10)
_cell_angle_gamma 90
_cell_formula_units_Z 4
_cell_length_a 13.7363(14)
_cell_length_b 7.2021(5)
_cell_length_c 24.651(3)
_cell_measurement_reflns_used 4252
_cell_measurement_temperature 298(2)
_cell_measurement_theta_max 21.4690
_cell_measurement_theta_min 3.2040
_cell_volume 2409.0(4)
_computing_cell_refinement 'CrysAlisPro, Oxford Diffraction Ltd.,'
_computing_data_collection 'CrysAlisPro, Oxford Diffraction Ltd.,'
_computing_data_reduction 'CrysAlisPro, Oxford Diffraction Ltd.,'
_computing_molecular_graphics 'SHELXTL-2014/7 (Sheldrick, 2014)'
_computing_publication_material SHELXTL-2014/7
_computing_structure_refinement 'SHELXL-2014/7 (Sheldrick, 2014)'
_computing_structure_solution 'SHELXS-2014/7 (Sheldrick, 2014)'
_diffrn_ambient_temperature 298(2)
_diffrn_measured_fraction_theta_full 0.999
_diffrn_measured_fraction_theta_max 0.999
_diffrn_measurement_device_type 'Xcalibur, Ruby, Gemini'
_diffrn_measurement_method '\w scans'
_diffrn_radiation_type MoK\a
_diffrn_radiation_wavelength 0.71073
_diffrn_reflns_av_R_equivalents 0.0936
_diffrn_reflns_av_unetI/netI 0.1330
_diffrn_reflns_laue_measured_fraction_full 0.999
_diffrn_reflns_laue_measured_fraction_max 0.999
_diffrn_reflns_limit_h_max 16
_diffrn_reflns_limit_h_min -15
_diffrn_reflns_limit_k_max 8
_diffrn_reflns_limit_k_min -8
_diffrn_reflns_limit_l_max 29
_diffrn_reflns_limit_l_min -29
_diffrn_reflns_number 16255
_diffrn_reflns_point_group_measured_fraction_full 0.999
_diffrn_reflns_point_group_measured_fraction_max 0.999
_diffrn_reflns_theta_full 24.997
_diffrn_reflns_theta_max 24.997
_diffrn_reflns_theta_min 2.949
_diffrn_source 'fine-focus sealed tube'
_exptl_absorpt_coefficient_mu 0.259
_exptl_absorpt_correction_T_max 1.000
_exptl_absorpt_correction_T_min 0.60798
_exptl_absorpt_correction_type multi-scan
_exptl_absorpt_process_details sadabs
_exptl_crystal_colour white
_exptl_crystal_density_diffrn 1.388
_exptl_crystal_description needle
_exptl_crystal_F_000 1048
_exptl_crystal_size_max 0.210
_exptl_crystal_size_mid 0.180
_exptl_crystal_size_min 0.170
_refine_diff_density_max 0.216
_refine_diff_density_min -0.203
_refine_diff_density_rms 0.051
_refine_ls_extinction_method none
_refine_ls_goodness_of_fit_ref 0.968
_refine_ls_hydrogen_treatment mixed
_refine_ls_matrix_type full
_refine_ls_number_parameters 324
_refine_ls_number_reflns 4252
_refine_ls_number_restraints 0
_refine_ls_restrained_S_all 0.968
_refine_ls_R_factor_all 0.1625
_refine_ls_R_factor_gt 0.0725
_refine_ls_shift/su_max 0.001
_refine_ls_shift/su_mean 0.000
_refine_ls_structure_factor_coef Fsqd
_refine_ls_weighting_details 'w=1/[\s^2^(Fo^2^)+(0.0095P)^2^] where P=(Fo^2^+2Fc^2^)/3'
_refine_ls_weighting_scheme calc
_refine_ls_wR_factor_gt 0.0827
_refine_ls_wR_factor_ref 0.1079
_reflns_Friedel_coverage 0.000
_reflns_number_gt 2095
_reflns_number_total 4252
_reflns_threshold_expression 'I > 2\s(I)'
_cod_data_source_file c5dt03669k2.cif
_cod_data_source_block 1
_cod_depositor_comments 'Adding full bibliography for 7037460--7037462.cif.'
_cod_database_code 7037460
_shelx_shelxl_version_number 2014/7
_shelx_space_group_comment
;
The symmetry employed for this shelxl refinement is uniquely defined
by the following loop, which should always be used as a source of
symmetry information in preference to the above space-group names.
They are only intended as comments.
;
_shelx_estimated_absorpt_t_min 0.948
_shelx_estimated_absorpt_t_max 0.957
_exptl_absorpt_special_details
;
CrysAlisPro, Agilent Technologies,
Version 1.171.36.32 (release 02-08-2013 CrysAlis171 .NET)
(compiled Aug  2 2013,16:46:58)
Empirical absorption correction using spherical harmonics,
 implemented in SCALE3 ABSPACK scaling algorithm.
;

loop_
_space_group_symop_operation_xyz
'x, y, z'
'-x, y+1/2, -z+1/2'
'-x, -y, -z'
'x, -y-1/2, z-1/2'

loop_
_atom_site_label
_atom_site_type_symbol
_atom_site_fract_x
_atom_site_fract_y
_atom_site_fract_z
_atom_site_U_iso_or_equiv
_atom_site_adp_type
_atom_site_occupancy
_atom_site_site_symmetry_order
_atom_site_calc_flag
_atom_site_refinement_flags_posn
_atom_site_refinement_flags_adp
C1 C 0.4434(3) 0.8104(6) 0.34833(18) 0.0475(12) Uani 1 1 d . .
C2 C 0.4596(3) 0.9824(5) 0.38268(18) 0.0440(12) Uani 1 1 d . .
C3 C 0.5273(3) 1.1114(5) 0.36922(18) 0.0530(13) Uani 1 1 d . .
H3 H 0.5600 1.0924 0.3394 0.064 Uiso 1 1 calc R U
C4 C 0.5445(3) 1.2680(6) 0.4012(2) 0.0577(14) Uani 1 1 d . .
H4 H 0.5886 1.3579 0.3932 0.069 Uiso 1 1 calc R U
C5 C 0.4956(3) 1.2893(6) 0.44509(19) 0.0574(14) Uani 1 1 d . .
H5 H 0.5065 1.3934 0.4675 0.069 Uiso 1 1 calc R U
C6 C 0.4300(3) 1.1538(6) 0.45553(18) 0.0465(12) Uani 1 1 d . .
C7 C 0.3765(3) 1.1773(6) 0.50391(19) 0.0505(13) Uani 1 1 d . .
C8 C 0.2548(3) 1.0352(6) 0.55309(19) 0.0522(12) Uani 1 1 d . .
C9 C 0.1744(3) 1.0801(6) 0.63243(19) 0.0581(13) Uani 1 1 d . .
C10 C 0.1320(4) 1.1184(7) 0.6783(2) 0.0736(16) Uani 1 1 d . .
H10 H 0.1430 1.2318 0.6962 0.088 Uiso 1 1 calc R U
C11 C 0.0733(4) 0.9865(9) 0.6971(2) 0.0863(18) Uani 1 1 d . .
H11 H 0.0445 1.0106 0.7282 0.104 Uiso 1 1 calc R U
C12 C 0.0566(4) 0.8178(8) 0.6704(2) 0.0907(19) Uani 1 1 d . .
H12 H 0.0168 0.7296 0.6837 0.109 Uiso 1 1 calc R U
C13 C 0.0981(4) 0.7792(7) 0.6244(2) 0.0809(17) Uani 1 1 d . .
H13 H 0.0865 0.6657 0.6065 0.097 Uiso 1 1 calc R U
C14 C 0.1576(4) 0.9121(7) 0.6047(2) 0.0604(14) Uani 1 1 d . .
C15 C 0.3433(3) 0.5319(6) 0.33141(17) 0.0475(12) Uani 1 1 d . .
C16 C 0.3307(3) 0.2594(5) 0.27350(17) 0.0419(11) Uani 1 1 d . .
C17 C 0.3317(3) 0.1081(5) 0.23924(18) 0.0526(13) Uani 1 1 d . .
H17 H 0.3749 0.1036 0.2137 0.063 Uiso 1 1 calc R U
C18 C 0.2673(4) -0.0362(6) 0.2436(2) 0.0617(14) Uani 1 1 d . .
H18 H 0.2670 -0.1399 0.2211 0.074 Uiso 1 1 calc R U
C19 C 0.2026(4) -0.0261(6) 0.2817(2) 0.0660(15) Uani 1 1 d . .
H19 H 0.1589 -0.1234 0.2840 0.079 Uiso 1 1 calc R U
C20 C 0.2017(3) 0.1234(6) 0.31597(19) 0.0594(14) Uani 1 1 d . .
H20 H 0.1582 0.1278 0.3413 0.071 Uiso 1 1 calc R U
C21 C 0.2673(3) 0.2688(6) 0.31205(18) 0.0474(12) Uani 1 1 d . .
C22 C 0.2299(4) 0.5704(6) 0.4667(2) 0.0752(16) Uani 1 1 d . .
H22A H 0.2545 0.5891 0.5054 0.090 Uiso 1 1 calc R U
H22B H 0.2726 0.4827 0.4520 0.090 Uiso 1 1 calc R U
C23 C 0.1275(5) 0.4995(8) 0.4593(3) 0.126(3) Uani 1 1 d . .
H23A H 0.1202 0.3948 0.4343 0.152 Uiso 1 1 calc R U
H23B H 0.1104 0.4597 0.4942 0.152 Uiso 1 1 calc R U
C24 C 0.0656(5) 0.6487(9) 0.4373(3) 0.166(4) Uani 1 1 d . .
H24A H 0.0321 0.7020 0.4655 0.199 Uiso 1 1 calc R U
H24B H 0.0163 0.6048 0.4075 0.199 Uiso 1 1 calc R U
C25 C 0.1279(4) 0.7849(7) 0.4174(2) 0.0902(19) Uani 1 1 d . .
H25A H 0.1175 0.7842 0.3776 0.108 Uiso 1 1 calc R U
H25B H 0.1118 0.9076 0.4296 0.108 Uiso 1 1 calc R U
N1 N 0.3694(3) 0.6954(5) 0.35918(15) 0.0498(11) Uani 1 1 d . .
N2 N 0.4103(2) 1.0026(4) 0.42502(14) 0.0424(9) Uani 1 1 d . .
N3 N 0.3081(3) 1.0457(5) 0.50949(16) 0.0532(11) Uani 1 1 d . .
N4 N 0.2040(3) 0.8884(5) 0.55899(16) 0.0652(12) Uani 1 1 d . .
N5 N 0.2752(3) 0.4264(5) 0.34485(14) 0.0541(11) Uani 1 1 d . .
O1 O 0.4911(2) 0.7769(3) 0.31219(12) 0.0608(9) Uani 1 1 d . .
O2 O 0.3953(2) 1.3051(4) 0.53656(13) 0.0614(9) Uani 1 1 d . .
O3 O 0.2274(3) 0.7429(4) 0.43772(13) 0.0616(9) Uani 1 1 d . .
S1 S 0.40390(9) 0.45765(14) 0.27763(5) 0.0499(3) Uani 1 1 d . .
S2 S 0.25442(10) 1.21422(16) 0.60025(5) 0.0645(4) Uani 1 1 d . .
H1 H 0.335(2) 0.732(4) 0.3823(13) 0.016(10) Uiso 1 1 d . .
H3A H 0.294(3) 0.955(5) 0.4834(17) 0.077(16) Uiso 1 1 d . .

loop_
_atom_site_aniso_label
_atom_site_aniso_U_11
_atom_site_aniso_U_22
_atom_site_aniso_U_33
_atom_site_aniso_U_23
_atom_site_aniso_U_13
_atom_site_aniso_U_12
C1 0.045(3) 0.059(3) 0.040(3) 0.012(2) 0.009(3) -0.004(2)
C2 0.042(3) 0.050(3) 0.042(3) -0.002(2) 0.012(3) 0.000(2)
C3 0.051(3) 0.062(3) 0.050(3) 0.004(2) 0.021(3) -0.005(2)
C4 0.054(3) 0.055(3) 0.066(4) 0.003(3) 0.014(3) -0.013(2)
C5 0.068(4) 0.054(3) 0.052(3) -0.003(3) 0.016(3) -0.006(3)
C6 0.051(3) 0.050(3) 0.039(3) 0.004(2) 0.012(3) -0.002(2)
C7 0.052(4) 0.048(3) 0.050(3) 0.004(2) 0.006(3) 0.005(2)
C8 0.053(3) 0.062(3) 0.043(3) -0.008(3) 0.012(3) 0.004(3)
C9 0.040(3) 0.091(4) 0.045(3) -0.004(3) 0.014(3) -0.003(3)
C10 0.049(4) 0.115(4) 0.061(4) -0.014(3) 0.019(3) -0.007(3)
C11 0.056(4) 0.156(6) 0.050(4) -0.007(4) 0.020(3) -0.001(4)
C12 0.073(5) 0.136(5) 0.068(5) 0.013(4) 0.028(4) -0.009(4)
C13 0.080(5) 0.094(4) 0.075(4) -0.001(3) 0.029(4) -0.020(3)
C14 0.052(4) 0.082(4) 0.048(3) -0.002(3) 0.013(3) -0.003(3)
C15 0.052(3) 0.053(3) 0.038(3) 0.000(2) 0.012(3) 0.004(2)
C16 0.036(3) 0.046(2) 0.044(3) 0.003(2) 0.011(2) 0.000(2)
C17 0.047(3) 0.058(3) 0.055(3) 0.001(2) 0.015(3) -0.001(2)
C18 0.068(4) 0.050(3) 0.068(4) -0.005(3) 0.015(3) 0.007(3)
C19 0.068(4) 0.055(3) 0.076(4) -0.001(3) 0.015(3) -0.010(3)
C20 0.059(4) 0.064(3) 0.060(4) 0.005(3) 0.023(3) -0.008(3)
C21 0.042(3) 0.058(3) 0.045(3) 0.009(2) 0.012(3) 0.000(2)
C22 0.097(5) 0.075(4) 0.057(4) -0.001(3) 0.022(4) 0.014(3)
C23 0.116(7) 0.105(5) 0.159(7) 0.045(5) 0.024(6) -0.033(5)
C24 0.072(6) 0.163(7) 0.253(11) 0.096(7) 0.002(6) -0.037(5)
C25 0.070(5) 0.112(4) 0.086(5) 0.019(4) 0.006(4) -0.008(4)
N1 0.057(3) 0.059(2) 0.038(3) -0.008(2) 0.022(2) 0.002(2)
N2 0.041(2) 0.046(2) 0.041(2) 0.0007(18) 0.008(2) 0.0036(17)
N3 0.061(3) 0.054(2) 0.048(3) -0.014(2) 0.020(2) -0.010(2)
N4 0.075(3) 0.067(3) 0.060(3) -0.013(2) 0.029(3) -0.021(2)
N5 0.056(3) 0.061(2) 0.050(3) 0.001(2) 0.022(2) -0.008(2)
O1 0.069(2) 0.0641(19) 0.058(2) -0.0060(17) 0.036(2) -0.0127(17)
O2 0.072(3) 0.0575(18) 0.059(2) -0.0127(17) 0.021(2) -0.0075(17)
O3 0.063(3) 0.065(2) 0.060(2) 0.0024(18) 0.022(2) -0.0103(18)
S1 0.0524(8) 0.0569(7) 0.0441(8) -0.0012(6) 0.0188(7) -0.0040(6)
S2 0.0636(10) 0.0768(8) 0.0557(9) -0.0159(7) 0.0177(8) -0.0052(7)

loop_
_atom_type_symbol
_atom_type_description
_atom_type_scat_dispersion_real
_atom_type_scat_dispersion_imag
_atom_type_scat_source
C C 0.0033 0.0016 'International Tables Vol C Tables 4.2.6.8 and 6.1.1.4'
H H 0.0000 0.0000 'International Tables Vol C Tables 4.2.6.8 and 6.1.1.4'
N N 0.0061 0.0033 'International Tables Vol C Tables 4.2.6.8 and 6.1.1.4'
O O 0.0106 0.0060 'International Tables Vol C Tables 4.2.6.8 and 6.1.1.4'
S S 0.1246 0.1234 'International Tables Vol C Tables 4.2.6.8 and 6.1.1.4'

loop_
_geom_angle_atom_site_label_1
_geom_angle_atom_site_label_2
_geom_angle_atom_site_label_3
_geom_angle
O1 C1 N1 121.8(4)
O1 C1 C2 122.1(4)
N1 C1 C2 116.1(4)
N2 C2 C3 123.5(4)
N2 C2 C1 118.8(4)
C3 C2 C1 117.6(4)
C4 C3 C2 118.2(4)
C4 C3 H3 120.9
C2 C3 H3 120.9
C5 C4 C3 119.0(4)
C5 C4 H4 120.5
C3 C4 H4 120.5
C4 C5 C6 118.9(4)
C4 C5 H5 120.6
C6 C5 H5 120.6
N2 C6 C5 123.8(4)
N2 C6 C7 117.4(4)
C5 C6 C7 118.8(4)
O2 C7 N3 122.5(4)
O2 C7 C6 121.8(4)
N3 C7 C6 115.6(4)
N4 C8 N3 119.4(4)
N4 C8 S2 118.4(4)
N3 C8 S2 122.2(4)
C10 C9 C14 121.2(5)
C10 C9 S2 129.7(4)
C14 C9 S2 109.0(4)
C11 C10 C9 119.0(5)
C11 C10 H10 120.5
C9 C10 H10 120.5
C10 C11 C12 120.5(5)
C10 C11 H11 119.7
C12 C11 H11 119.7
C13 C12 C11 120.8(5)
C13 C12 H12 119.6
C11 C12 H12 119.6
C12 C13 C14 119.3(5)
C12 C13 H13 120.4
C14 C13 H13 120.4
N4 C14 C9 116.3(4)
N4 C14 C13 124.5(5)
C9 C14 C13 119.2(5)
N5 C15 N1 121.2(4)
N5 C15 S1 117.6(3)
N1 C15 S1 121.1(3)
C17 C16 C21 121.7(4)
C17 C16 S1 128.6(3)
C21 C16 S1 109.8(3)
C16 C17 C18 118.7(4)
C16 C17 H17 120.7
C18 C17 H17 120.7
C17 C18 C19 119.8(4)
C17 C18 H18 120.1
C19 C18 H18 120.1
C20 C19 C18 121.7(4)
C20 C19 H19 119.1
C18 C19 H19 119.1
C19 C20 C21 118.7(4)
C19 C20 H20 120.7
C21 C20 H20 120.7
C16 C21 N5 116.0(4)
C16 C21 C20 119.5(4)
N5 C21 C20 124.5(4)
O3 C22 C23 106.8(4)
O3 C22 H22A 110.4
C23 C22 H22A 110.4
O3 C22 H22B 110.4
C23 C22 H22B 110.4
H22A C22 H22B 108.6
C24 C23 C22 106.7(5)
C24 C23 H23A 110.4
C22 C23 H23A 110.4
C24 C23 H23B 110.4
C22 C23 H23B 110.4
H23A C23 H23B 108.6
C23 C24 C25 107.0(6)
C23 C24 H24A 110.3
C25 C24 H24A 110.3
C23 C24 H24B 110.3
C25 C24 H24B 110.3
H24A C24 H24B 108.6
O3 C25 C24 109.1(5)
O3 C25 H25A 109.9
C24 C25 H25A 109.9
O3 C25 H25B 109.9
C24 C25 H25B 109.9
H25A C25 H25B 108.3
C1 N1 C15 124.2(4)
C1 N1 H1 118(2)
C15 N1 H1 118(2)
C6 N2 C2 116.6(4)
C7 N3 C8 124.8(4)
C7 N3 H3A 120(3)
C8 N3 H3A 115(3)
C8 N4 C14 108.4(4)
C15 N5 C21 109.1(4)
C25 O3 C22 108.0(4)
C16 S1 C15 87.5(2)
C8 S2 C9 87.8(2)

loop_
_geom_bond_atom_site_label_1
_geom_bond_atom_site_label_2
_geom_bond_distance
C1 O1 1.210(4)
C1 N1 1.369(5)
C1 C2 1.497(5)
C2 N2 1.338(5)
C2 C3 1.390(5)
C3 C4 1.376(5)
C3 H3 0.9300
C4 C5 1.366(5)
C4 H4 0.9300
C5 C6 1.380(5)
C5 H5 0.9300
C6 N2 1.327(4)
C6 C7 1.505(5)
C7 O2 1.223(4)
C7 N3 1.356(5)
C8 N4 1.287(5)
C8 N3 1.394(5)
C8 S2 1.737(4)
C9 C10 1.378(6)
C9 C14 1.391(5)
C9 S2 1.744(4)
C10 C11 1.373(6)
C10 H10 0.9300
C11 C12 1.385(6)
C11 H11 0.9300
C12 C13 1.374(6)
C12 H12 0.9300
C13 C14 1.394(6)
C13 H13 0.9300
C14 N4 1.389(5)
C15 N5 1.288(5)
C15 N1 1.381(5)
C15 S1 1.755(4)
C16 C17 1.379(5)
C16 C21 1.388(5)
C16 S1 1.740(4)
C17 C18 1.380(5)
C17 H17 0.9300
C18 C19 1.392(5)
C18 H18 0.9300
C19 C20 1.369(5)
C19 H19 0.9300
C20 C21 1.394(5)
C20 H20 0.9300
C21 N5 1.388(5)
C22 O3 1.431(5)
C22 C23 1.481(6)
C22 H22A 0.9700
C22 H22B 0.9700
C23 C24 1.424(7)
C23 H23A 0.9700
C23 H23B 0.9700
C24 C25 1.437(6)
C24 H24A 0.9700
C24 H24B 0.9700
C25 O3 1.413(5)
C25 H25A 0.9700
C25 H25B 0.9700
N1 H1 0.84(3)
N3 H3A 0.91(4)
